data_8105514
loop_
_publ_author_name
'Caracelli, Ignez'
'Zukerman-Schpector, Julio'
'Cunha, Rodrigo L.O.R.'
'Tiekink, Edward R.T.'

_publ_section_title
;
 Crystal structure of
 (E)-dichloro(1-chloro-3-methoxyprop-1-en-2-yl)(4-methoxyphenyl)-\l4-tellane,
 C11H13Cl3O2Te
;
_journal_issue 6
_journal_name_full 'Zeitschrift f\"ur Kristallographie - New Crystal Structures'
_journal_page_first 1535
_journal_page_last 1537
_journal_paper_doi 10.1515/ncrs-2020-0380
_journal_volume 235
_journal_year 2020
_chemical_formula_moiety 'C11 H13 Cl3 O2 Te'
_chemical_formula_sum 'C11 H13 Cl3 O2 Te'
_chemical_formula_weight 411.16
_space_group_crystal_system monoclinic
_space_group_IT_number 14
_space_group_name_Hall '-P 2ybc'
_space_group_name_H-M_alt 'P 1 21/c 1'
_atom_sites_solution_hydrogens geom
_atom_sites_solution_primary direct
_atom_sites_solution_secondary difmap
_audit_creation_method SHELXL-2018/3
_cell_angle_alpha 90
_cell_angle_beta 99.421(7)
_cell_angle_gamma 90
_cell_formula_units_Z 4
_cell_length_a 11.0098(8)
_cell_length_b 16.4710(10)
_cell_length_c 8.4975(7)
_cell_measurement_reflns_used 25
_cell_measurement_temperature 293(2)
_cell_measurement_theta_max 18.10
_cell_measurement_theta_min 11.06
_cell_volume 1520.17(19)
_computing_cell_refinement 'XCAD4 [3]'
_computing_data_collection 'CAD4 Express [2]'
_computing_data_reduction 'XCAD4 [3]'
_computing_molecular_graphics 'ORTEP-3 for Windows [6]'
_computing_publication_material 'SHELXL-2018/3 [5]'
_computing_structure_refinement 'SHELXL-2018/3 [5]'
_computing_structure_solution 'SIR2014 [4]'
_diffrn_ambient_temperature 293(2)
_diffrn_measured_fraction_theta_full 0.999
_diffrn_measured_fraction_theta_max 0.999
_diffrn_measurement_device_type 'Enraf Nonius TurboCAD4'
_diffrn_measurement_method 'non-profiled \w/2\q scans'
_diffrn_radiation_type MoK\a
_diffrn_radiation_wavelength 0.71073
_diffrn_reflns_av_R_equivalents 0.0317
_diffrn_reflns_av_unetI/netI 0.0236
_diffrn_reflns_Laue_measured_fraction_full 0.999
_diffrn_reflns_Laue_measured_fraction_max 0.999
_diffrn_reflns_limit_h_max 15
_diffrn_reflns_limit_h_min -14
_diffrn_reflns_limit_k_max 0
_diffrn_reflns_limit_k_min -22
_diffrn_reflns_limit_l_max 0
_diffrn_reflns_limit_l_min -11
_diffrn_reflns_number 4298
_diffrn_reflns_point_group_measured_fraction_full 0.999
_diffrn_reflns_point_group_measured_fraction_max 0.999
_diffrn_reflns_theta_full 25.242
_diffrn_reflns_theta_max 28.997
_diffrn_reflns_theta_min 2.473
_diffrn_source 'Enraf Nonius FR590'
_diffrn_standards_decay_% 1
_diffrn_standards_interval_time 120
_diffrn_standards_number 3
_exptl_absorpt_coefficient_mu 2.472
_exptl_absorpt_correction_T_max 0.9985
_exptl_absorpt_correction_T_min 0.8038
_exptl_absorpt_correction_type psi-scan
_exptl_absorpt_process_details 'PSISCANS [1]'
_exptl_crystal_colour colourless
_exptl_crystal_density_diffrn 1.797
_exptl_crystal_description irregular
_exptl_crystal_F_000 792
_exptl_crystal_size_max 0.420
_exptl_crystal_size_mid 0.300
_exptl_crystal_size_min 0.146
_refine_diff_density_max 0.682
_refine_diff_density_min -0.628
_refine_diff_density_rms 0.079
_refine_ls_extinction_coef 0.0078(5)
_refine_ls_extinction_expression Fc^*^=kFc[1+0.001xFc^2^\l^3^/sin(2\q)]^-1/4^
_refine_ls_extinction_method 'SHELXL-2018/3 [5]'
_refine_ls_goodness_of_fit_ref 1.091
_refine_ls_hydrogen_treatment constr
_refine_ls_matrix_type full
_refine_ls_number_parameters 157
_refine_ls_number_reflns 4045
_refine_ls_number_restraints 0
_refine_ls_restrained_S_all 1.091
_refine_ls_R_factor_all 0.0456
_refine_ls_R_factor_gt 0.0306
_refine_ls_shift/su_max 0.001
_refine_ls_shift/su_mean 0.000
_refine_ls_structure_factor_coef Fsqd
_refine_ls_weighting_details 'w=1/[\s^2^(Fo^2^)+(0.0384P)^2^+1.0586P] where P=(Fo^2^+2Fc^2^)/3'
_refine_ls_weighting_scheme calc
_refine_ls_wR_factor_gt 0.0799
_refine_ls_wR_factor_ref 0.0852
_reflns_Friedel_coverage 0.000
_reflns_Friedel_fraction_full .
_reflns_Friedel_fraction_max .
_reflns_number_gt 3267
_reflns_number_total 4045
_reflns_threshold_expression 'I > 2\s(I)'
_cod_data_source_file suppl_ncrs-2020-0380_suppl.cif
_cod_data_source_block shelx
_cod_original_sg_symbol_H-M 'P 21/c'
_cod_database_code 8105514
_shelx_shelxl_version_number 2018/3
_shelx_space_group_comment
;
The symmetry employed for this shelxl refinement is uniquely defined
by the following loop, which should always be used as a source of
symmetry information in preference to the above space-group names.
They are only intended as comments.
;
_shelx_estimated_absorpt_t_min 0.423
_shelx_estimated_absorpt_t_max 0.714

loop_
_space_group_symop_operation_xyz
'x, y, z'
'-x, y+1/2, -z+1/2'
'-x, -y, -z'
'x, -y-1/2, z-1/2'

loop_
_atom_site_label
_atom_site_type_symbol
_atom_site_fract_x
_atom_site_fract_y
_atom_site_fract_z
_atom_site_U_iso_or_equiv
_atom_site_adp_type
_atom_site_occupancy
_atom_site_site_symmetry_order
_atom_site_calc_flag
_atom_site_refinement_flags_posn
_atom_site_refinement_flags_adp
_atom_site_refinement_flags_occupancy
_atom_site_disorder_assembly
_atom_site_disorder_group
Te Te 0.72293(2) 0.13655(2) 0.81137(2) 0.04507(9) Uani 1 1 d . . . . .
Cl1 Cl 0.80518(9) 0.04336(6) 1.03270(12) 0.0654(2) Uani 1 1 d . . . . .
Cl2 Cl 0.64189(9) 0.22175(7) 0.57003(14) 0.0725(3) Uani 1 1 d . . . . .
Cl3 Cl 0.84040(11) -0.03913(8) 0.43545(13) 0.0793(3) Uani 1 1 d . . . . .
O1 O 1.2423(3) 0.2845(2) 0.7963(5) 0.0922(11) Uani 1 1 d . . . . .
O2 O 0.5494(2) 0.00773(18) 0.7294(4) 0.0700(7) Uani 1 1 d . . . . .
C1 C 0.9005(3) 0.18611(19) 0.8154(4) 0.0475(7) Uani 1 1 d . . . . .
C2 C 1.0035(3) 0.1381(2) 0.8543(4) 0.0528(7) Uani 1 1 d . . . . .
H2 H 0.994792 0.084156 0.882604 0.063 Uiso 1 1 calc R U . . .
C3 C 1.1196(3) 0.1695(2) 0.8518(4) 0.0565(8) Uani 1 1 d . . . . .
H3 H 1.188719 0.136878 0.879171 0.068 Uiso 1 1 calc R U . . .
C4 C 1.1325(4) 0.2490(2) 0.8089(5) 0.0635(9) Uani 1 1 d . . . . .
C5 C 1.0286(4) 0.2985(2) 0.7735(5) 0.0683(11) Uani 1 1 d . . . . .
H5 H 1.037507 0.352906 0.748237 0.082 Uiso 1 1 calc R U . . .
C6 C 0.9140(3) 0.2672(2) 0.7761(5) 0.0599(9) Uani 1 1 d . . . . .
H6 H 0.844881 0.300217 0.751527 0.072 Uiso 1 1 calc R U . . .
C7 C 1.3485(4) 0.2345(4) 0.8163(9) 0.115(2) Uani 1 1 d . . . . .
H7A H 1.366135 0.215958 0.924781 0.173 Uiso 1 1 calc R U . . .
H7B H 1.417260 0.265064 0.791731 0.173 Uiso 1 1 calc R U . . .
H7C H 1.334114 0.188619 0.746083 0.173 Uiso 1 1 calc R U . . .
C8 C 0.7389(3) 0.0380(2) 0.6559(4) 0.0496(7) Uani 1 1 d . . . . .
C9 C 0.8207(3) 0.0396(2) 0.5607(4) 0.0566(8) Uani 1 1 d . . . . .
H9 H 0.870240 0.085374 0.560886 0.068 Uiso 1 1 calc R U . . .
C10 C 0.6491(4) -0.0279(2) 0.6721(5) 0.0648(10) Uani 1 1 d . . . . .
H10A H 0.621526 -0.053311 0.569472 0.078 Uiso 1 1 calc R U . . .
H10B H 0.686976 -0.068992 0.745895 0.078 Uiso 1 1 calc R U . . .
C11 C 0.4712(5) -0.0507(4) 0.7829(7) 0.0984(17) Uani 1 1 d . . . . .
H11A H 0.443029 -0.088023 0.697977 0.148 Uiso 1 1 calc R U . . .
H11B H 0.401829 -0.023894 0.814980 0.148 Uiso 1 1 calc R U . . .
H11C H 0.515815 -0.079781 0.871921 0.148 Uiso 1 1 calc R U . . .

loop_
_atom_site_aniso_label
_atom_site_aniso_U_11
_atom_site_aniso_U_22
_atom_site_aniso_U_33
_atom_site_aniso_U_23
_atom_site_aniso_U_13
_atom_site_aniso_U_12
Te 0.04597(13) 0.04209(12) 0.05008(13) 0.00194(8) 0.01652(8) 0.00473(8)
Cl1 0.0723(6) 0.0673(5) 0.0595(5) 0.0203(4) 0.0191(4) 0.0007(4)
Cl2 0.0588(5) 0.0700(6) 0.0838(7) 0.0264(5) -0.0031(5) 0.0030(4)
Cl3 0.0814(7) 0.0971(8) 0.0637(6) -0.0217(5) 0.0248(5) 0.0161(6)
O1 0.0556(17) 0.078(2) 0.137(3) 0.0154(19) -0.0022(18) -0.0248(15)
O2 0.0522(14) 0.0702(17) 0.094(2) -0.0136(15) 0.0298(14) -0.0087(12)
C1 0.0473(16) 0.0437(15) 0.0517(17) 0.0022(13) 0.0093(13) 0.0002(13)
C2 0.0518(17) 0.0467(17) 0.0606(19) 0.0067(14) 0.0113(15) 0.0032(14)
C3 0.0494(18) 0.0560(19) 0.063(2) 0.0045(16) 0.0074(15) -0.0002(15)
C4 0.057(2) 0.059(2) 0.071(2) 0.0006(18) 0.0009(17) -0.0144(17)
C5 0.064(2) 0.048(2) 0.086(3) 0.0095(18) -0.006(2) -0.0098(17)
C6 0.058(2) 0.0427(17) 0.074(2) 0.0044(16) -0.0030(17) -0.0007(15)
C7 0.052(3) 0.119(5) 0.174(6) 0.007(4) 0.012(3) -0.023(3)
C8 0.0489(16) 0.0488(17) 0.0523(17) -0.0022(14) 0.0116(13) 0.0067(14)
C9 0.0591(19) 0.062(2) 0.0516(18) -0.0036(16) 0.0171(15) 0.0067(16)
C10 0.065(2) 0.055(2) 0.079(3) -0.0149(18) 0.0245(19) -0.0046(17)
C11 0.071(3) 0.112(4) 0.120(4) -0.011(3) 0.038(3) -0.029(3)

loop_
_atom_type_symbol
_atom_type_description
_atom_type_scat_dispersion_real
_atom_type_scat_dispersion_imag
_atom_type_scat_source
C C 0.0033 0.0016 'International Tables Vol C Tables 4.2.6.8 and 6.1.1.4'
H H 0.0000 0.0000 'International Tables Vol C Tables 4.2.6.8 and 6.1.1.4'
O O 0.0106 0.0060 'International Tables Vol C Tables 4.2.6.8 and 6.1.1.4'
Cl Cl 0.1484 0.1585 'International Tables Vol C Tables 4.2.6.8 and 6.1.1.4'
Te Te -0.5308 1.6751 'International Tables Vol C Tables 4.2.6.8 and 6.1.1.4'

loop_
_geom_angle_atom_site_label_1
_geom_angle_atom_site_label_2
_geom_angle_atom_site_label_3
_geom_angle
_geom_angle_site_symmetry_1
_geom_angle_site_symmetry_3
C1 Te C8 97.75(13) . .
C1 Te Cl1 90.28(9) . .
C8 Te Cl1 86.65(10) . .
C1 Te Cl2 90.08(9) . .
C8 Te Cl2 88.48(10) . .
Cl1 Te Cl2 175.13(4) . .
C4 O1 C7 117.8(4) . .
C10 O2 C11 112.3(4) . .
C2 C1 C6 119.6(3) . .
C2 C1 Te 120.3(2) . .
C6 C1 Te 120.1(3) . .
C1 C2 C3 120.6(3) . .
C1 C2 H2 119.7 . .
C3 C2 H2 119.7 . .
C4 C3 C2 119.8(4) . .
C4 C3 H3 120.1 . .
C2 C3 H3 120.1 . .
O1 C4 C3 124.1(4) . .
O1 C4 C5 116.0(4) . .
C3 C4 C5 119.8(4) . .
C6 C5 C4 120.2(4) . .
C6 C5 H5 119.9 . .
C4 C5 H5 119.9 . .
C5 C6 C1 120.0(4) . .
C5 C6 H6 120.0 . .
C1 C6 H6 120.0 . .
O1 C7 H7A 109.5 . .
O1 C7 H7B 109.5 . .
H7A C7 H7B 109.5 . .
O1 C7 H7C 109.5 . .
H7A C7 H7C 109.5 . .
H7B C7 H7C 109.5 . .
C9 C8 C10 127.4(3) . .
C9 C8 Te 120.5(3) . .
C10 C8 Te 112.1(2) . .
C8 C9 Cl3 122.7(3) . .
C8 C9 H9 118.7 . .
Cl3 C9 H9 118.7 . .
O2 C10 C8 107.3(3) . .
O2 C10 H10A 110.3 . .
C8 C10 H10A 110.3 . .
O2 C10 H10B 110.3 . .
C8 C10 H10B 110.3 . .
H10A C10 H10B 108.5 . .
O2 C11 H11A 109.5 . .
O2 C11 H11B 109.5 . .
H11A C11 H11B 109.5 . .
O2 C11 H11C 109.5 . .
H11A C11 H11C 109.5 . .
H11B C11 H11C 109.5 . .

loop_
_geom_bond_atom_site_label_1
_geom_bond_atom_site_label_2
_geom_bond_distance
_geom_bond_site_symmetry_2
Te C1 2.114(3) .
Te C8 2.118(3) .
Te Cl1 2.4811(9) .
Te Cl2 2.5243(10) .
Cl3 C9 1.715(4) .
O1 C4 1.363(5) .
O1 C7 1.417(7) .
O2 C10 1.400(4) .
O2 C11 1.415(5) .
C1 C2 1.377(5) .
C1 C6 1.391(5) .
C2 C3 1.382(5) .
C2 H2 0.9300 .
C3 C4 1.374(5) .
C3 H3 0.9300 .
C4 C5 1.396(6) .
C5 C6 1.367(5) .
C5 H5 0.9300 .
C6 H6 0.9300 .
C7 H7A 0.9600 .
C7 H7B 0.9600 .
C7 H7C 0.9600 .
C8 C9 1.305(5) .
C8 C10 1.490(5) .
C9 H9 0.9300 .
C10 H10A 0.9700 .
C10 H10B 0.9700 .
C11 H11A 0.9600 .
C11 H11B 0.9600 .
C11 H11C 0.9600 .

loop_
_geom_torsion_atom_site_label_1
_geom_torsion_atom_site_label_2
_geom_torsion_atom_site_label_3
_geom_torsion_atom_site_label_4
_geom_torsion
_geom_torsion_site_symmetry_1
_geom_torsion_site_symmetry_2
_geom_torsion_site_symmetry_3
_geom_torsion_site_symmetry_4
C6 C1 C2 C3 -1.2(6) . . . .
Te C1 C2 C3 177.8(3) . . . .
C1 C2 C3 C4 -0.5(6) . . . .
C7 O1 C4 C3 5.3(7) . . . .
C7 O1 C4 C5 -174.2(5) . . . .
C2 C3 C4 O1 -177.1(4) . . . .
C2 C3 C4 C5 2.3(6) . . . .
O1 C4 C5 C6 177.1(4) . . . .
C3 C4 C5 C6 -2.4(7) . . . .
C4 C5 C6 C1 0.6(7) . . . .
C2 C1 C6 C5 1.2(6) . . . .
Te C1 C6 C5 -177.8(3) . . . .
C10 C8 C9 Cl3 -1.4(6) . . . .
Te C8 C9 Cl3 178.50(19) . . . .
C11 O2 C10 C8 -166.9(4) . . . .
C9 C8 C10 O2 -154.8(4) . . . .
Te C8 C10 O2 25.3(4) . . . .
